data_4312807
loop_
_publ_author_name
'Jane Kuzelka'
'Joshua R. Farrell'
'Stephen J. Lippard'

_publ_section_title
;
 Modeling the Syn Disposition of Nitrogen Donors at the Active Sites of
 Carboxylate-Bridged Diiron Enzymes. Enforcing Dinuclearity and Kinetic
 Stability with a 1,2-Diethynylbenzene-Based Ligand
;
_journal_name_full 'Inorganic Chemistry'
_journal_page_first 8652
_journal_page_last 8662
_journal_paper_doi 10.1021/ic034928e
_journal_volume 42
_journal_year 2003
_chemical_formula_sum 'C101 H82 Cl4 Fe2 N2 O9'
_chemical_formula_weight 1721.19
_chemical_name_systematic
;

   ?

;
_space_group_IT_number 14
_symmetry_cell_setting monoclinic
_symmetry_space_group_name_Hall '-P 2yn'
_symmetry_space_group_name_H-M 'P 1 21/n 1'
_atom_sites_solution_hydrogens geom
_atom_sites_solution_primary direct
_atom_sites_solution_secondary difmap
_audit_creation_method SHELXL-97
_cell_angle_alpha 90.00
_cell_angle_beta 93.126(3)
_cell_angle_gamma 90.00
_cell_formula_units_Z 2
_cell_length_a 15.161(2)
_cell_length_b 10.8129(16)
_cell_length_c 26.267(4)
_cell_measurement_reflns_used 967
_cell_measurement_temperature 203(2)
_cell_measurement_theta_max 23.59
_cell_measurement_theta_min 2.46
_cell_volume 4299.7(11)
_computing_cell_refinement 'Bruker SMART'
_computing_data_collection 'Bruker SMART'
_computing_data_reduction 'Bruker SAINT'
_computing_molecular_graphics 'Bruker SHELXTL'
_computing_publication_material 'Bruker SHELXTL'
_computing_structure_refinement 'SHELXL-97 (Sheldrick, 1997)'
_computing_structure_solution 'SHELXS-97 (Sheldrick, 1990)'
_diffrn_ambient_temperature 203(2)
_diffrn_measured_fraction_theta_full 0.915
_diffrn_measured_fraction_theta_max 0.915
_diffrn_measurement_device_type 'CCD area detector'
_diffrn_measurement_method 'phi and omega scans'
_diffrn_radiation_monochromator graphite
_diffrn_radiation_source 'fine-focus sealed tube'
_diffrn_radiation_type MoK\a
_diffrn_radiation_wavelength 0.71073
_diffrn_reflns_av_R_equivalents 0.0356
_diffrn_reflns_av_sigmaI/netI 0.0484
_diffrn_reflns_limit_h_max 16
_diffrn_reflns_limit_h_min -19
_diffrn_reflns_limit_k_max 13
_diffrn_reflns_limit_k_min -13
_diffrn_reflns_limit_l_max 21
_diffrn_reflns_limit_l_min -34
_diffrn_reflns_number 25519
_diffrn_reflns_theta_full 28.26
_diffrn_reflns_theta_max 28.26
_diffrn_reflns_theta_min 2.04
_exptl_absorpt_coefficient_mu 0.523
_exptl_absorpt_correction_T_max 1.00000
_exptl_absorpt_correction_T_min 0.854572
_exptl_absorpt_correction_type sadabs
_exptl_crystal_colour 'light yellow'
_exptl_crystal_density_diffrn 1.329
_exptl_crystal_density_meas 0
_exptl_crystal_density_method 'not measured'
_exptl_crystal_description block
_exptl_crystal_F_000 1788
_exptl_crystal_size_max 0.5
_exptl_crystal_size_mid 0.3
_exptl_crystal_size_min 0.2
_refine_diff_density_max 0.713
_refine_diff_density_min -0.535
_refine_diff_density_rms 0.063
_refine_ls_extinction_method none
_refine_ls_goodness_of_fit_ref 1.036
_refine_ls_hydrogen_treatment mixed
_refine_ls_matrix_type full
_refine_ls_number_parameters 550
_refine_ls_number_reflns 9737
_refine_ls_number_restraints 27
_refine_ls_restrained_S_all 1.063
_refine_ls_R_factor_all 0.0836
_refine_ls_R_factor_gt 0.0609
_refine_ls_shift/su_max 0.003
_refine_ls_shift/su_mean 0.000
_refine_ls_structure_factor_coef Fsqd
_refine_ls_weighting_details 'calc w=1/[\s^2^(Fo^2^)+(0.0714P)^2^+3.2066P] where P=(Fo^2^+2Fc^2^)/3'
_refine_ls_weighting_scheme calc
_refine_ls_wR_factor_gt 0.1454
_refine_ls_wR_factor_ref 0.1574
_reflns_number_gt 7379
_reflns_number_total 9737
_reflns_threshold_expression >2sigma(I)
_cod_data_source_file ic034928esi20030806_110655_3.cif
_cod_data_source_block 5
_cod_depositor_comments
;
The following automatic conversions were performed:

'_symmetry_cell_setting' value 'Monoclinic' changed to 'monoclinic'
according to the built-in table from CIF Core dictionary named
'cif_core.dic' version 2.4.1 from 2010-06-29.

Automatic conversion script
Id: cif_fix_values 1646 2011-03-28 12:23:43Z adriana 
;
_cod_database_code 4312807

loop_
_symmetry_equiv_pos_as_xyz
'x, y, z'
'-x+1/2, y+1/2, -z+1/2'
'-x, -y, -z'
'x-1/2, -y-1/2, z-1/2'

loop_
_atom_site_label
_atom_site_type_symbol
_atom_site_fract_x
_atom_site_fract_y
_atom_site_fract_z
_atom_site_U_iso_or_equiv
_atom_site_adp_type
_atom_site_occupancy
_atom_site_symmetry_multiplicity
_atom_site_calc_flag
_atom_site_refinement_flags
_atom_site_disorder_assembly
_atom_site_disorder_group
Fe1 Fe 1.02214(2) 0.83648(3) 1.046958(14) 0.02655(12) Uani 1 1 d . . .
O1 O 0.91758(13) 0.84244(18) 0.99639(7) 0.0363(5) Uani 1 1 d . . .
O2 O 1.10381(13) 0.97593(17) 1.04255(8) 0.0367(5) Uani 1 1 d . . .
O3 O 1.00610(13) 0.73555(18) 1.11095(7) 0.0352(4) Uani 1 1 d . . .
O4 O 0.95093(14) 0.91989(19) 1.12273(8) 0.0400(5) Uani 1 1 d . . .
N1 N 1.09098(15) 0.6878(2) 1.01163(8) 0.0297(5) Uani 1 1 d . . .
C1 C 0.87347(17) 0.9164(2) 0.96874(10) 0.0288(6) Uani 1 1 d . . .
C2 C 0.78417(18) 0.8731(3) 0.94722(10) 0.0323(6) Uani 1 1 d . . .
C3 C 0.70815(19) 0.9230(3) 0.96766(11) 0.0387(7) Uani 1 1 d . . .
C4 C 0.6255(2) 0.8806(4) 0.94859(12) 0.0516(9) Uani 1 1 d . . .
H4A H 0.5744 0.9124 0.9617 0.062 Uiso 1 1 calc R . .
C5 C 0.6189(2) 0.7923(4) 0.91067(13) 0.0589(10) Uani 1 1 d . . .
H5A H 0.5636 0.7636 0.8990 0.071 Uiso 1 1 calc R . .
C6 C 0.6933(2) 0.7466(3) 0.89003(12) 0.0496(8) Uani 1 1 d . . .
H6A H 0.6875 0.6891 0.8637 0.060 Uiso 1 1 calc R . .
C7 C 0.7781(2) 0.7847(3) 0.90766(11) 0.0369(7) Uani 1 1 d . . .
C8 C 0.71146(19) 1.0222(3) 1.00710(11) 0.0392(7) Uani 1 1 d . . .
C9 C 0.7687(2) 1.0198(3) 1.05061(11) 0.0431(7) Uani 1 1 d . . .
H9A H 0.8061 0.9525 1.0564 0.052 Uiso 1 1 calc R . .
C10 C 0.7703(2) 1.1158(4) 1.08498(13) 0.0506(8) Uani 1 1 d . . .
H10A H 0.8088 1.1116 1.1137 0.061 Uiso 1 1 calc R . .
C11 C 0.7165(3) 1.2181(4) 1.07814(14) 0.0551(9) Uani 1 1 d . . .
C12 C 0.7216(3) 1.3272(4) 1.11419(18) 0.0784(13) Uani 1 1 d . . .
H12A H 0.7653 1.3113 1.1412 0.118 Uiso 1 1 calc R . .
H12B H 0.6651 1.3393 1.1283 0.118 Uiso 1 1 calc R . .
H12C H 0.7375 1.4001 1.0960 0.118 Uiso 1 1 calc R . .
C13 C 0.6578(3) 1.2194(4) 1.03572(16) 0.0628(10) Uani 1 1 d . . .
H13A H 0.6194 1.2858 1.0306 0.075 Uiso 1 1 calc R . .
C14 C 0.6556(2) 1.1234(4) 1.00098(14) 0.0547(9) Uani 1 1 d . . .
H14A H 0.6157 1.1266 0.9728 0.066 Uiso 1 1 calc R . .
C15 C 0.8554(2) 0.7359(3) 0.88190(10) 0.0362(7) Uani 1 1 d . . .
C16 C 0.9269(2) 0.8093(3) 0.87046(11) 0.0372(7) Uani 1 1 d . . .
H16A H 0.9280 0.8920 0.8803 0.045 Uiso 1 1 calc R . .
C17 C 0.9965(2) 0.7616(3) 0.84472(11) 0.0434(7) Uani 1 1 d . . .
H17A H 1.0435 0.8129 0.8376 0.052 Uiso 1 1 calc R . .
C18 C 0.9976(2) 0.6378(3) 0.82927(12) 0.0489(8) Uani 1 1 d . . .
C19 C 1.0736(3) 0.5858(4) 0.80159(16) 0.0701(12) Uani 1 1 d . . .
H19A H 1.0628 0.5001 0.7941 0.105 Uiso 1 1 calc R . .
H19B H 1.1271 0.5938 0.8226 0.105 Uiso 1 1 calc R . .
H19C H 1.0794 0.6304 0.7704 0.105 Uiso 1 1 calc R . .
C20 C 0.9269(3) 0.5650(3) 0.84055(12) 0.0527(9) Uani 1 1 d . . .
H20A H 0.9260 0.4824 0.8308 0.063 Uiso 1 1 calc R . .
C21 C 0.8574(2) 0.6120(3) 0.86602(12) 0.0471(8) Uani 1 1 d . . .
H21A H 0.8105 0.5604 0.8729 0.057 Uiso 1 1 calc R . .
C22 C 0.97134(17) 0.8161(2) 1.13913(10) 0.0303(6) Uani 1 1 d . . .
C23 C 0.95642(19) 0.7786(2) 1.19348(10) 0.0308(6) Uani 1 1 d . . .
C24 C 0.87060(19) 0.7587(3) 1.20875(10) 0.0340(6) Uani 1 1 d . . .
C25 C 0.8578(2) 0.7169(3) 1.25792(11) 0.0405(7) Uani 1 1 d . . .
H25A H 0.8008 0.7032 1.2680 0.049 Uiso 1 1 calc R . .
C26 C 0.9289(2) 0.6958(3) 1.29183(11) 0.0436(8) Uani 1 1 d . . .
H26A H 0.9198 0.6660 1.3244 0.052 Uiso 1 1 calc R . .
C27 C 1.0130(2) 0.7187(3) 1.27751(11) 0.0395(7) Uani 1 1 d . . .
H27A H 1.0604 0.7059 1.3009 0.047 Uiso 1 1 calc R . .
C28 C 1.02933(19) 0.7606(3) 1.22868(10) 0.0333(6) Uani 1 1 d . . .
C29 C 0.79073(19) 0.7797(3) 1.17411(11) 0.0368(6) Uani 1 1 d . . .
C30 C 0.7771(2) 0.7156(3) 1.12875(12) 0.0450(8) Uani 1 1 d . . .
H30A H 0.8202 0.6613 1.1183 0.054 Uiso 1 1 calc R . .
C31 C 0.7000(2) 0.7316(4) 1.09873(13) 0.0565(10) Uani 1 1 d . . .
H31A H 0.6919 0.6870 1.0686 0.068 Uiso 1 1 calc R . .
C32 C 0.6348(2) 0.8124(4) 1.11262(14) 0.0571(10) Uani 1 1 d . . .
C33 C 0.5516(2) 0.8307(5) 1.07943(17) 0.0862(16) Uani 1 1 d . . .
H33A H 0.5146 0.8904 1.0949 0.129 Uiso 1 1 calc R . .
H33B H 0.5207 0.7535 1.0757 0.129 Uiso 1 1 calc R . .
H33C H 0.5666 0.8600 1.0465 0.129 Uiso 1 1 calc R . .
C34 C 0.6486(2) 0.8757(4) 1.15780(16) 0.0603(10) Uani 1 1 d . . .
H34A H 0.6055 0.9301 1.1681 0.072 Uiso 1 1 calc R . .
C35 C 0.7253(2) 0.8602(3) 1.18837(14) 0.0509(8) Uani 1 1 d . . .
H35A H 0.7329 0.9042 1.2187 0.061 Uiso 1 1 calc R . .
C36 C 1.12171(19) 0.7929(3) 1.21782(10) 0.0351(6) Uani 1 1 d . . .
C37 C 1.1415(2) 0.9036(3) 1.19322(11) 0.0391(7) Uani 1 1 d . . .
H37A H 1.0958 0.9556 1.1817 0.047 Uiso 1 1 calc R . .
C38 C 1.2280(2) 0.9367(3) 1.18588(12) 0.0436(7) Uani 1 1 d . . .
H38A H 1.2395 1.0099 1.1688 0.052 Uiso 1 1 calc R . .
C39 C 1.2980(2) 0.8630(3) 1.20352(12) 0.0444(8) Uani 1 1 d . . .
C40 C 1.3920(2) 0.8993(4) 1.19520(15) 0.0580(9) Uani 1 1 d . . .
H40A H 1.3927 0.9768 1.1774 0.087 Uiso 1 1 calc R . .
H40B H 1.4192 0.8369 1.1754 0.087 Uiso 1 1 calc R . .
H40C H 1.4241 0.9075 1.2276 0.087 Uiso 1 1 calc R . .
C41 C 1.2785(2) 0.7539(3) 1.22861(13) 0.0500(8) Uani 1 1 d . . .
H41A H 1.3244 0.7037 1.2413 0.060 Uiso 1 1 calc R . .
C42 C 1.1921(2) 0.7188(3) 1.23505(12) 0.0439(7) Uani 1 1 d . . .
H42A H 1.1809 0.6443 1.2512 0.053 Uiso 1 1 calc R . .
C43 C 1.05039(19) 0.6331(3) 0.97040(10) 0.0339(6) Uani 1 1 d . . .
H43A H 1.0030 0.6739 0.9539 0.041 Uiso 1 1 calc R . .
C44 C 1.0753(2) 0.5202(3) 0.95149(11) 0.0376(7) Uani 1 1 d . . .
H44A H 1.0460 0.4863 0.9228 0.045 Uiso 1 1 calc R . .
C45 C 1.1446(2) 0.4590(3) 0.97623(11) 0.0419(7) Uani 1 1 d . . .
H45A H 1.1609 0.3805 0.9657 0.050 Uiso 1 1 calc R . .
C46 C 1.1897(2) 0.5155(3) 1.01680(11) 0.0405(7) Uani 1 1 d . . .
H46A H 1.2383 0.4766 1.0330 0.049 Uiso 1 1 calc R . .
C47 C 1.16271(19) 0.6312(3) 1.03365(11) 0.0340(6) Uani 1 1 d . . .
C48 C 1.2094(2) 0.6940(3) 1.07672(12) 0.0435(7) Uani 1 1 d . . .
H48A H 1.1808 0.7600 1.0915 0.052 Uiso 1 1 calc R . .
C49 C 1.2872(2) 0.6647(4) 1.09576(15) 0.0631(10) Uani 1 1 d . . .
H49A H 1.3178 0.5992 1.0820 0.076 Uiso 1 1 calc R . .
H49B H 1.3124 0.7090 1.1232 0.076 Uiso 1 1 calc R . .
C1S C 1.0704(7) 0.9673(8) 0.6908(4) 0.202(4) Uani 1 1 d DU . .
Cl1 Cl 0.9832(2) 0.9778(2) 0.65448(15) 0.260(2) Uani 1 1 d DU A .
Cl2 Cl 1.0445(4) 0.9017(4) 0.74077(18) 0.177(2) Uani 0.50 1 d PDU A 1
Cl2A Cl 1.1316(3) 0.9192(5) 0.7233(3) 0.181(2) Uani 0.50 1 d PDU A 2
O1S O 0.5609(6) 0.5649(10) 0.9819(5) 0.153(4) Uani 0.50 1 d P . .
C2S C 0.5013(12) 0.4863(15) 0.9492(10) 0.202(11) Uani 0.50 1 d P . .

loop_
_atom_site_aniso_label
_atom_site_aniso_U_11
_atom_site_aniso_U_22
_atom_site_aniso_U_33
_atom_site_aniso_U_23
_atom_site_aniso_U_13
_atom_site_aniso_U_12
Fe1 0.0298(2) 0.02375(19) 0.0256(2) 0.00213(15) -0.00273(14) 0.00172(16)
O1 0.0354(10) 0.0335(10) 0.0386(11) -0.0003(9) -0.0118(8) 0.0038(9)
O2 0.0379(11) 0.0281(10) 0.0443(12) -0.0005(9) 0.0035(9) -0.0052(8)
O3 0.0436(12) 0.0374(11) 0.0249(9) -0.0018(8) 0.0042(8) 0.0004(9)
O4 0.0433(12) 0.0381(11) 0.0381(11) 0.0102(9) -0.0022(9) 0.0041(9)
N1 0.0334(12) 0.0280(12) 0.0277(11) 0.0016(9) 0.0023(9) 0.0030(9)
C1 0.0292(13) 0.0294(14) 0.0276(13) -0.0026(11) -0.0001(10) 0.0028(11)
C2 0.0345(15) 0.0326(14) 0.0287(14) 0.0087(11) -0.0078(11) -0.0023(12)
C3 0.0356(15) 0.0485(18) 0.0309(15) 0.0104(13) -0.0066(12) 0.0005(13)
C4 0.0338(17) 0.082(3) 0.0381(17) 0.0068(17) -0.0050(13) -0.0059(17)
C5 0.0400(19) 0.090(3) 0.0447(19) 0.0034(19) -0.0128(15) -0.0206(19)
C6 0.051(2) 0.061(2) 0.0354(16) -0.0007(15) -0.0107(14) -0.0168(17)
C7 0.0431(17) 0.0363(15) 0.0302(14) 0.0089(12) -0.0073(12) -0.0069(13)
C8 0.0282(14) 0.0530(19) 0.0364(15) 0.0079(14) 0.0019(12) 0.0010(13)
C9 0.0380(16) 0.055(2) 0.0364(16) 0.0026(14) 0.0009(13) 0.0029(15)
C10 0.0461(19) 0.067(2) 0.0392(18) -0.0009(16) 0.0027(14) -0.0072(17)
C11 0.056(2) 0.059(2) 0.051(2) -0.0038(17) 0.0194(17) -0.0043(18)
C12 0.097(3) 0.067(3) 0.073(3) -0.015(2) 0.027(3) -0.009(2)
C13 0.061(2) 0.062(2) 0.066(3) 0.004(2) 0.012(2) 0.021(2)
C14 0.0405(18) 0.070(2) 0.053(2) 0.0047(18) -0.0029(15) 0.0134(17)
C15 0.0509(18) 0.0330(15) 0.0237(13) 0.0035(11) -0.0083(12) -0.0014(13)
C16 0.0512(18) 0.0279(14) 0.0320(15) 0.0019(11) -0.0037(13) -0.0010(13)
C17 0.0507(19) 0.0426(18) 0.0362(16) -0.0023(13) -0.0047(14) 0.0004(15)
C18 0.065(2) 0.0459(19) 0.0342(16) -0.0054(14) -0.0095(15) 0.0114(17)
C19 0.078(3) 0.071(3) 0.060(2) -0.020(2) -0.008(2) 0.021(2)
C20 0.083(3) 0.0348(17) 0.0392(18) -0.0069(14) -0.0085(17) 0.0039(18)
C21 0.070(2) 0.0356(16) 0.0339(16) 0.0014(13) -0.0098(15) -0.0118(16)
C22 0.0261(13) 0.0332(15) 0.0307(14) 0.0023(11) -0.0058(11) -0.0015(11)
C23 0.0386(15) 0.0277(14) 0.0261(13) -0.0015(11) 0.0010(11) 0.0028(12)
C24 0.0397(16) 0.0322(15) 0.0302(14) -0.0022(11) 0.0037(12) 0.0029(12)
C25 0.0454(18) 0.0449(17) 0.0323(15) -0.0007(13) 0.0119(13) 0.0005(14)
C26 0.060(2) 0.0463(18) 0.0252(14) 0.0045(13) 0.0053(14) 0.0009(15)
C27 0.0498(18) 0.0395(16) 0.0283(14) 0.0016(12) -0.0064(13) -0.0006(14)
C28 0.0390(16) 0.0318(14) 0.0286(14) 0.0001(11) -0.0034(11) 0.0014(12)
C29 0.0329(15) 0.0429(17) 0.0353(15) 0.0040(13) 0.0071(12) 0.0042(13)
C30 0.0344(16) 0.061(2) 0.0394(17) -0.0042(15) 0.0020(13) 0.0106(15)
C31 0.0365(18) 0.093(3) 0.0399(18) 0.0012(18) 0.0002(14) 0.0052(18)
C32 0.0329(17) 0.089(3) 0.050(2) 0.024(2) 0.0055(15) 0.0088(18)
C33 0.037(2) 0.149(5) 0.072(3) 0.037(3) -0.0001(19) 0.016(3)
C34 0.0427(19) 0.066(2) 0.073(3) 0.015(2) 0.0154(18) 0.0218(18)
C35 0.0462(19) 0.056(2) 0.052(2) -0.0032(16) 0.0120(15) 0.0111(16)
C36 0.0391(16) 0.0379(15) 0.0271(14) 0.0010(12) -0.0077(12) -0.0025(13)
C37 0.0395(16) 0.0393(16) 0.0371(16) 0.0051(13) -0.0118(13) -0.0020(13)
C38 0.0488(19) 0.0401(17) 0.0408(17) 0.0038(13) -0.0077(14) -0.0089(14)
C39 0.0432(17) 0.0514(19) 0.0379(17) -0.0047(14) -0.0030(13) -0.0073(15)
C40 0.0436(19) 0.067(2) 0.063(2) -0.0052(19) -0.0012(16) -0.0121(18)
C41 0.0400(18) 0.057(2) 0.052(2) 0.0087(17) -0.0083(15) 0.0059(16)
C42 0.0442(18) 0.0437(18) 0.0431(17) 0.0116(14) -0.0039(14) 0.0004(14)
C43 0.0392(16) 0.0351(15) 0.0273(14) 0.0009(11) -0.0002(11) 0.0034(12)
C44 0.0481(17) 0.0369(16) 0.0279(14) -0.0043(12) 0.0045(13) 0.0016(13)
C45 0.057(2) 0.0332(15) 0.0358(16) -0.0036(13) 0.0094(14) 0.0085(14)
C46 0.0435(17) 0.0425(17) 0.0355(16) 0.0018(13) 0.0022(13) 0.0127(14)
C47 0.0364(15) 0.0358(15) 0.0301(14) 0.0004(11) 0.0038(11) 0.0029(12)
C48 0.0413(17) 0.0459(18) 0.0427(17) -0.0061(14) -0.0042(14) 0.0088(14)
C49 0.055(2) 0.071(3) 0.061(2) -0.018(2) -0.0172(18) 0.010(2)
C1S 0.250(10) 0.118(6) 0.225(10) 0.031(6) -0.096(9) 0.020(7)
Cl1 0.224(3) 0.1362(19) 0.395(5) -0.092(2) -0.203(3) 0.0385(19)
Cl2 0.267(6) 0.123(3) 0.154(4) 0.005(3) 0.136(4) 0.006(3)
Cl2A 0.112(3) 0.169(4) 0.260(6) 0.013(4) -0.019(4) 0.038(3)
O1S 0.092(6) 0.134(8) 0.238(12) 0.032(8) 0.051(7) 0.039(6)
C2S 0.096(10) 0.087(10) 0.42(3) -0.013(16) -0.011(17) 0.033(9)

loop_
_atom_type_symbol
_atom_type_description
_atom_type_scat_dispersion_real
_atom_type_scat_dispersion_imag
_atom_type_scat_source
C C 0.0033 0.0016 'International Tables Vol C Tables 4.2.6.8 and 6.1.1.4'
H H 0.0000 0.0000 'International Tables Vol C Tables 4.2.6.8 and 6.1.1.4'
N N 0.0061 0.0033 'International Tables Vol C Tables 4.2.6.8 and 6.1.1.4'
O O 0.0106 0.0060 'International Tables Vol C Tables 4.2.6.8 and 6.1.1.4'
Fe Fe 0.3463 0.8444 'International Tables Vol C Tables 4.2.6.8 and 6.1.1.4'
Cl Cl 0.1484 0.1585 'International Tables Vol C Tables 4.2.6.8 and 6.1.1.4'

loop_
_geom_angle_atom_site_label_1
_geom_angle_atom_site_label_2
_geom_angle_atom_site_label_3
_geom_angle
_geom_angle_site_symmetry_1
_geom_angle_site_symmetry_3
_geom_angle_publ_flag
O2 Fe1 O1 114.46(8) . . ?
O2 Fe1 O3 124.58(8) . . ?
O1 Fe1 O3 115.98(8) . . ?
O2 Fe1 N1 103.08(9) . . ?
O1 Fe1 N1 97.02(8) . . ?
O3 Fe1 N1 92.20(8) . . ?
O2 Fe1 Fe1 54.42(6) . 3_777 ?
O1 Fe1 Fe1 60.48(6) . 3_777 ?
O3 Fe1 Fe1 152.42(6) . 3_777 ?
N1 Fe1 Fe1 115.24(6) . 3_777 ?
C1 O1 Fe1 141.36(18) . . ?
C1 O2 Fe1 155.68(19) 3_777 . ?
C22 O3 Fe1 100.67(17) . . ?
C47 N1 C43 117.7(2) . . ?
C47 N1 Fe1 123.47(18) . . ?
C43 N1 Fe1 117.49(18) . . ?
O1 C1 O2 125.9(3) . 3_777 ?
O1 C1 C2 117.3(2) . . ?
O2 C1 C2 116.8(2) 3_777 . ?
C3 C2 C7 121.3(3) . . ?
C3 C2 C1 118.3(3) . . ?
C7 C2 C1 120.4(3) . . ?
C4 C3 C2 118.3(3) . . ?
C4 C3 C8 118.7(3) . . ?
C2 C3 C8 123.0(3) . . ?
C5 C4 C3 120.9(3) . . ?
C6 C5 C4 120.4(3) . . ?
C5 C6 C7 121.5(3) . . ?
C6 C7 C2 117.6(3) . . ?
C6 C7 C15 118.5(3) . . ?
C2 C7 C15 123.8(3) . . ?
C14 C8 C9 117.2(3) . . ?
C14 C8 C3 119.3(3) . . ?
C9 C8 C3 123.4(3) . . ?
C10 C9 C8 120.7(3) . . ?
C9 C10 C11 122.0(3) . . ?
C10 C11 C13 117.4(4) . . ?
C10 C11 C12 122.3(4) . . ?
C13 C11 C12 120.3(4) . . ?
C14 C13 C11 121.0(4) . . ?
C13 C14 C8 121.5(3) . . ?
C16 C15 C21 116.8(3) . . ?
C16 C15 C7 122.7(3) . . ?
C21 C15 C7 120.4(3) . . ?
C17 C16 C15 121.1(3) . . ?
C16 C17 C18 121.3(3) . . ?
C20 C18 C17 117.6(3) . . ?
C20 C18 C19 121.1(3) . . ?
C17 C18 C19 121.3(4) . . ?
C21 C20 C18 121.3(3) . . ?
C20 C21 C15 121.8(3) . . ?
O4 C22 O3 121.4(3) . . ?
O4 C22 C23 121.7(3) . . ?
O3 C22 C23 116.9(2) . . ?
C24 C23 C28 119.8(2) . . ?
C24 C23 C22 120.1(2) . . ?
C28 C23 C22 120.1(2) . . ?
C25 C24 C23 119.7(3) . . ?
C25 C24 C29 117.7(3) . . ?
C23 C24 C29 122.6(2) . . ?
C26 C25 C24 120.6(3) . . ?
C27 C26 C25 119.9(3) . . ?
C26 C27 C28 121.7(3) . . ?
C27 C28 C23 118.3(3) . . ?
C27 C28 C36 118.0(3) . . ?
C23 C28 C36 123.5(2) . . ?
C30 C29 C35 118.2(3) . . ?
C30 C29 C24 121.7(3) . . ?
C35 C29 C24 120.0(3) . . ?
C29 C30 C31 120.6(3) . . ?
C32 C31 C30 121.5(3) . . ?
C34 C32 C31 117.7(3) . . ?
C34 C32 C33 121.1(4) . . ?
C31 C32 C33 121.2(4) . . ?
C32 C34 C35 121.5(3) . . ?
C29 C35 C34 120.6(3) . . ?
C42 C36 C37 117.6(3) . . ?
C42 C36 C28 121.1(3) . . ?
C37 C36 C28 121.1(3) . . ?
C38 C37 C36 120.9(3) . . ?
C37 C38 C39 121.3(3) . . ?
C38 C39 C41 117.8(3) . . ?
C38 C39 C40 121.0(3) . . ?
C41 C39 C40 121.2(3) . . ?
C42 C41 C39 121.2(3) . . ?
C41 C42 C36 121.1(3) . . ?
N1 C43 C44 123.7(3) . . ?
C45 C44 C43 118.3(3) . . ?
C44 C45 C46 119.1(3) . . ?
C45 C46 C47 120.1(3) . . ?
N1 C47 C46 120.9(3) . . ?
N1 C47 C48 117.6(3) . . ?
C46 C47 C48 121.4(3) . . ?
C49 C48 C47 125.1(3) . . ?
Cl2A C1S Cl2 58.8(4) . . ?
Cl2A C1S Cl1 159.8(8) . . ?
Cl2 C1S Cl1 107.3(8) . . ?

loop_
_geom_bond_atom_site_label_1
_geom_bond_atom_site_label_2
_geom_bond_distance
_geom_bond_site_symmetry_2
_geom_bond_publ_flag
Fe1 O2 1.958(2) . ?
Fe1 O1 2.0130(19) . ?
Fe1 O3 2.0299(19) . ?
Fe1 N1 2.154(2) . ?
Fe1 Fe1 4.3429(8) 3_777 ?
O1 C1 1.250(3) . ?
O2 C1 1.254(3) 3_777 ?
O3 C22 1.276(3) . ?
O4 C22 1.235(3) . ?
N1 C47 1.350(4) . ?
N1 C43 1.353(4) . ?
C1 O2 1.254(3) 3_777 ?
C1 C2 1.513(4) . ?
C2 C3 1.405(4) . ?
C2 C7 1.411(4) . ?
C3 C4 1.401(4) . ?
C3 C8 1.490(4) . ?
C4 C5 1.379(5) . ?
C5 C6 1.370(5) . ?
C6 C7 1.404(4) . ?
C7 C15 1.483(4) . ?
C8 C14 1.388(5) . ?
C8 C9 1.397(4) . ?
C9 C10 1.375(5) . ?
C10 C11 1.381(5) . ?
C11 C13 1.388(6) . ?
C11 C12 1.511(5) . ?
C13 C14 1.381(5) . ?
C15 C16 1.390(4) . ?
C15 C21 1.403(4) . ?
C16 C17 1.384(4) . ?
C17 C18 1.399(4) . ?
C18 C20 1.376(5) . ?
C18 C19 1.505(5) . ?
C20 C21 1.375(5) . ?
C22 C23 1.513(4) . ?
C23 C24 1.399(4) . ?
C23 C28 1.416(4) . ?
C24 C25 1.392(4) . ?
C24 C29 1.492(4) . ?
C25 C26 1.379(5) . ?
C26 C27 1.372(4) . ?
C27 C28 1.395(4) . ?
C28 C36 1.486(4) . ?
C29 C30 1.384(4) . ?
C29 C35 1.386(4) . ?
C30 C31 1.385(4) . ?
C31 C32 1.383(5) . ?
C32 C34 1.376(6) . ?
C32 C33 1.507(5) . ?
C34 C35 1.387(5) . ?
C36 C42 1.391(4) . ?
C36 C37 1.401(4) . ?
C37 C38 1.384(4) . ?
C38 C39 1.387(5) . ?
C39 C41 1.391(5) . ?
C39 C40 1.505(5) . ?
C41 C42 1.383(5) . ?
C43 C44 1.378(4) . ?
C44 C45 1.375(4) . ?
C45 C46 1.378(4) . ?
C46 C47 1.396(4) . ?
C47 C48 1.467(4) . ?
C48 C49 1.296(5) . ?
C1S Cl2A 1.330(8) . ?
C1S Cl2 1.560(10) . ?
C1S Cl1 1.592(9) . ?
O1S C2S 1.48(2) . ?
